data_2211623
loop_
_publ_author_name
'Hoong-Kun Fun'
'Charoen Pakathirathien'
'Suchada Chantrapromma'
'Chatchanok Karalai'
'Kan Chantrapromma'

_publ_section_title 7-Ethenyl-1-[(<i>Z</i>)-hydroxymethylidene]-4b,7,10a-trimethylperhydrophenanthren-2-one
_journal_coeditor_code SJ2157
_journal_issue 12
_journal_name_full 'Acta Crystallographica Section E'
_journal_page_first o5539
_journal_page_last o5541
_journal_paper_doi 10.1107/S1600536806046277
_journal_volume 62
_journal_year 2006
_chemical_formula_iupac 'C20 H30 O2'
_chemical_formula_moiety 'C20 H30 O2'
_chemical_formula_sum 'C20 H30 O2'
_chemical_formula_weight 302.44
_chemical_melting_point .374E-305
_chemical_name_common
;
Tagalsin F
;
_chemical_name_systematic 7-Ethenyl-1-[(Z)-hydroxymethylidene]-4b,7,10a-trimethylperhydrophenanthren-2-one
_space_group_IT_number 19
_symmetry_cell_setting orthorhombic
_symmetry_space_group_name_Hall 'P 2ac 2ab'
_symmetry_space_group_name_H-M 'P 21 21 21'
_atom_sites_solution_hydrogens geom
_atom_sites_solution_primary direct
_atom_sites_solution_secondary difmap
_audit_creation_method SHELXL97
_cell_angle_alpha 90.00
_cell_angle_beta 90.00
_cell_angle_gamma 90.00
_cell_formula_units_Z 4
_cell_length_a 6.6826(2)
_cell_length_b 10.8100(3)
_cell_length_c 23.8901(6)
_cell_measurement_reflns_used 2631
_cell_measurement_temperature 100.00(10)
_cell_measurement_theta_max 30.00
_cell_measurement_theta_min 1.70
_cell_volume 1725.79(8)
_computing_cell_refinement APEX2
_computing_data_collection 'APEX2 (Bruker, 2005)'
_computing_data_reduction 'SAINT (Bruker, 2005)'
_computing_molecular_graphics SHELXTL
_computing_publication_material 'SHELXTL and PLATON (Spek, 2003)'
_computing_structure_refinement SHELXTL
_computing_structure_solution 'SHELXTL (Sheldrick, 1998)'
_diffrn_ambient_temperature 297(2)
_diffrn_detector_area_resol_mean 8.33
_diffrn_measured_fraction_theta_full 0.999
_diffrn_measured_fraction_theta_max 0.999
_diffrn_measurement_device_type 'Bruker SMART APEX2 CCD area-detector'
_diffrn_measurement_method \w
_diffrn_radiation_monochromator graphite
_diffrn_radiation_source 'fine-focus sealed tube'
_diffrn_radiation_type MoK\a
_diffrn_radiation_wavelength 0.71073
_diffrn_reflns_av_R_equivalents 0.0469
_diffrn_reflns_av_sigmaI/netI 0.0235
_diffrn_reflns_limit_h_max 9
_diffrn_reflns_limit_h_min -9
_diffrn_reflns_limit_k_max 15
_diffrn_reflns_limit_k_min -15
_diffrn_reflns_limit_l_max 30
_diffrn_reflns_limit_l_min -33
_diffrn_reflns_number 26531
_diffrn_reflns_theta_full 30.00
_diffrn_reflns_theta_max 30.00
_diffrn_reflns_theta_min 1.70
_diffrn_standards_number 0
_exptl_absorpt_coefficient_mu 0.073
_exptl_absorpt_correction_T_max 0.9961
_exptl_absorpt_correction_T_min 0.9677
_exptl_absorpt_correction_type multi-scan
_exptl_absorpt_process_details '(SADABS; Bruker, 2005)'
_exptl_crystal_colour Colourless
_exptl_crystal_density_diffrn 1.164
_exptl_crystal_density_method 'not measured'
_exptl_crystal_description Plate
_exptl_crystal_F_000 664
_exptl_crystal_size_max 0.45
_exptl_crystal_size_mid 0.22
_exptl_crystal_size_min 0.05
_refine_diff_density_max 0.346
_refine_diff_density_min -0.184
_refine_ls_extinction_method none
_refine_ls_goodness_of_fit_ref 1.049
_refine_ls_hydrogen_treatment constr
_refine_ls_matrix_type full
_refine_ls_number_parameters 202
_refine_ls_number_reflns 2881
_refine_ls_number_restraints 0
_refine_ls_restrained_S_all 1.049
_refine_ls_R_factor_all 0.0458
_refine_ls_R_factor_gt 0.0406
_refine_ls_shift/su_max 0.000
_refine_ls_shift/su_mean 0.000
_refine_ls_structure_factor_coef Fsqd
_refine_ls_weighting_details 'calc w = 1/[\s^2^(Fo^2^)+(0.0546P)^2^+0.4474P] where P=(Fo^2^+2Fc^2^)/3'
_refine_ls_weighting_scheme calc
_refine_ls_wR_factor_gt 0.1000
_refine_ls_wR_factor_ref 0.1062
_reflns_number_gt 2631
_reflns_number_total 2881
_reflns_threshold_expression I>2\s(I)
_cod_data_source_file sj2157.cif
_cod_data_source_block I
_cod_depositor_comments
;
The following automatic conversions were performed:
'_symmetry_cell_setting' value 'Orthorhombic' changed to 'orthorhombic'
according to '/home/saulius/struct/CIF-dictionaries/cif_core.dic'
dictionary named 'cif_core.dic' version 2.4.1 from 2010-06-29.

Automatic conversion script
Id: cif_fix_enum 1527 2010-12-29 10:47:43Z saulius 

The following automatic conversions were performed:

'_symmetry_cell_setting' value 'Orthorhombic' changed to
'orthorhombic' according to
/home/saulius/struct/CIF-dictionaries/cif_core.dic dictionary named
'cif_core.dic' version 2.4.1 from 2010-06-29.

Automatic conversion script
Id: cif_fix_values 1715 2011-07-08 13:25:40Z adriana 
;
_cod_database_code 2211623
_cod_database_fobs_code 2211623

loop_
_symmetry_equiv_pos_as_xyz
'x, y, z'
'-x+1/2, -y, z+1/2'
'-x, y+1/2, -z+1/2'
'x+1/2, -y+1/2, -z'

loop_
_atom_site_type_symbol
_atom_site_label
_atom_site_fract_x
_atom_site_fract_y
_atom_site_fract_z
_atom_site_U_iso_or_equiv
_atom_site_adp_type
_atom_site_calc_flag
_atom_site_refinement_flags
_atom_site_occupancy
O O1 0.9686(2) 0.65093(13) 0.50805(5) 0.0269(3) Uani d . 1
H H1A 1.0037 0.5811 0.5173 0.040 Uiso calc R 1
O O2 0.9753(2) 0.42367(12) 0.50810(5) 0.0235(3) Uani d . 1
C C1 0.7583(2) 0.53308(15) 0.44803(6) 0.0155(3) Uani d . 1
C C2 0.8425(2) 0.42193(16) 0.46955(7) 0.0173(3) Uani d . 1
C C3 0.7848(3) 0.29708(16) 0.44753(8) 0.0234(4) Uani d . 1
H H3A 0.7324 0.2489 0.4785 0.028 Uiso calc R 1
H H3B 0.9055 0.2561 0.4346 0.028 Uiso calc R 1
C C4 0.6309(3) 0.29322(16) 0.39984(7) 0.0220(4) Uani d . 1
H H4A 0.5024 0.2700 0.4155 0.026 Uiso calc R 1
H H4B 0.6699 0.2285 0.3739 0.026 Uiso calc R 1
C C5 0.6032(2) 0.41444(15) 0.36639(7) 0.0164(3) Uani d . 1
H H5A 0.4718 0.4065 0.3486 0.020 Uiso calc R 1
C C6 0.5814(2) 0.52544(16) 0.40765(6) 0.0164(3) Uani d . 1
C C7 0.5487(3) 0.64520(16) 0.37398(7) 0.0204(3) Uani d . 1
H H7A 0.4173 0.6424 0.3568 0.024 Uiso calc R 1
H H7B 0.5508 0.7149 0.3995 0.024 Uiso calc R 1
C C8 0.7049(3) 0.66620(15) 0.32852(7) 0.0196(3) Uani d . 1
H H8A 0.8364 0.6739 0.3454 0.024 Uiso calc R 1
H H8B 0.6757 0.7423 0.3086 0.024 Uiso calc R 1
C C9 0.7032(3) 0.55734(14) 0.28761(6) 0.0156(3) Uani d . 1
H H9A 0.5654 0.5500 0.2739 0.019 Uiso calc R 1
C C10 0.7531(2) 0.43318(14) 0.31696(6) 0.0146(3) Uani d . 1
C C11 0.7199(3) 0.33122(15) 0.27275(7) 0.0192(3) Uani d . 1
H H11A 0.7516 0.2516 0.2892 0.023 Uiso calc R 1
H H11B 0.5797 0.3301 0.2622 0.023 Uiso calc R 1
C C12 0.8469(3) 0.34907(15) 0.22014(7) 0.0197(3) Uani d . 1
H H12A 0.8120 0.2851 0.1934 0.024 Uiso calc R 1
H H12B 0.9865 0.3377 0.2300 0.024 Uiso calc R 1
C C13 0.8234(3) 0.47663(16) 0.19143(6) 0.0180(3) Uani d . 1
C C14 0.8341(3) 0.58054(15) 0.23615(6) 0.0182(3) Uani d . 1
H H14A 0.9720 0.5896 0.2482 0.022 Uiso calc R 1
H H14B 0.7937 0.6580 0.2190 0.022 Uiso calc R 1
C C15 1.0007(3) 0.49159(17) 0.15239(8) 0.0254(4) Uani d . 1
H H15A 1.1253 0.4962 0.1696 0.030 Uiso calc R 1
C C16 1.0017(4) 0.4989(2) 0.09763(8) 0.0363(5) Uani d . 1
H H16A 0.8821 0.4950 0.0778 0.044 Uiso calc R 1
H H16B 1.1222 0.5081 0.0786 0.044 Uiso calc R 1
C C17 0.6233(3) 0.48279(18) 0.16003(7) 0.0246(4) Uani d . 1
H H17A 0.6173 0.4172 0.1330 0.037 Uiso calc R 1
H H17B 0.6123 0.5610 0.1413 0.037 Uiso calc R 1
H H17C 0.5152 0.4740 0.1862 0.037 Uiso calc R 1
C C18 0.8300(3) 0.64333(16) 0.46938(7) 0.0209(3) Uani d . 1
H H18A 0.7766 0.7166 0.4555 0.025 Uiso calc R 1
C C19 0.3931(3) 0.5072(2) 0.44407(7) 0.0252(4) Uani d . 1
H H19A 0.3682 0.5810 0.4653 0.038 Uiso calc R 1
H H19B 0.4136 0.4390 0.4691 0.038 Uiso calc R 1
H H19C 0.2802 0.4903 0.4204 0.038 Uiso calc R 1
C C20 0.9731(2) 0.42912(16) 0.33655(7) 0.0189(3) Uani d . 1
H H20A 1.0597 0.4440 0.3052 0.028 Uiso calc R 1
H H20B 1.0017 0.3492 0.3521 0.028 Uiso calc R 1
H H20C 0.9946 0.4916 0.3645 0.028 Uiso calc R 1

loop_
_atom_site_aniso_label
_atom_site_aniso_U_11
_atom_site_aniso_U_22
_atom_site_aniso_U_33
_atom_site_aniso_U_12
_atom_site_aniso_U_13
_atom_site_aniso_U_23
O1 0.0246(6) 0.0290(6) 0.0272(6) -0.0022(6) -0.0059(6) -0.0083(5)
O2 0.0216(6) 0.0299(6) 0.0191(5) 0.0030(6) -0.0066(5) 0.0020(5)
C1 0.0137(7) 0.0188(7) 0.0142(6) 0.0005(6) -0.0001(5) -0.0004(6)
C2 0.0159(7) 0.0220(7) 0.0141(7) -0.0001(7) 0.0013(6) 0.0016(6)
C3 0.0309(9) 0.0187(7) 0.0207(8) -0.0012(8) -0.0033(7) 0.0051(6)
C4 0.0285(9) 0.0190(7) 0.0185(8) -0.0077(7) -0.0020(7) 0.0031(6)
C5 0.0144(7) 0.0185(7) 0.0162(7) -0.0035(6) -0.0021(6) 0.0003(6)
C6 0.0132(6) 0.0220(8) 0.0140(7) 0.0015(6) -0.0008(5) 0.0011(6)
C7 0.0232(8) 0.0223(8) 0.0157(7) 0.0085(7) -0.0004(6) -0.0009(6)
C8 0.0277(9) 0.0148(7) 0.0163(7) 0.0021(7) -0.0003(6) 0.0000(6)
C9 0.0180(7) 0.0150(7) 0.0140(7) 0.0014(6) -0.0010(6) -0.0002(5)
C10 0.0147(7) 0.0145(6) 0.0146(6) -0.0013(6) -0.0009(6) -0.0007(5)
C11 0.0257(8) 0.0151(7) 0.0168(7) -0.0023(7) -0.0034(6) -0.0014(6)
C12 0.0249(8) 0.0174(7) 0.0167(7) 0.0019(7) -0.0015(6) -0.0032(6)
C13 0.0223(8) 0.0194(7) 0.0124(7) -0.0019(7) -0.0011(6) -0.0009(6)
C14 0.0234(7) 0.0164(7) 0.0150(7) -0.0023(7) 0.0003(6) -0.0008(6)
C15 0.0275(9) 0.0257(9) 0.0230(8) -0.0017(8) 0.0028(7) -0.0020(7)
C16 0.0453(12) 0.0407(11) 0.0228(9) -0.0060(11) 0.0074(9) -0.0001(8)
C17 0.0290(9) 0.0262(9) 0.0187(8) 0.0014(8) -0.0079(7) 0.0005(7)
C18 0.0208(8) 0.0206(8) 0.0214(8) 0.0028(7) 0.0001(7) -0.0036(6)
C19 0.0145(7) 0.0436(11) 0.0176(7) -0.0013(8) 0.0012(6) -0.0006(7)
C20 0.0155(7) 0.0241(8) 0.0171(7) 0.0025(7) -0.0015(6) -0.0006(6)

loop_
_atom_type_symbol
_atom_type_description
_atom_type_scat_dispersion_real
_atom_type_scat_dispersion_imag
_atom_type_scat_source
C C 0.0033 0.0000 'International Tables Vol C Tables 4.2.6.8 and 6.1.1.4'
H H 0.0000 0.0000 'International Tables Vol C Tables 4.2.6.8 and 6.1.1.4'
O O 0.0106 0.0000 'International Tables Vol C Tables 4.2.6.8 and 6.1.1.4'

loop_
_geom_angle_atom_site_label_1
_geom_angle_atom_site_label_2
_geom_angle_atom_site_label_3
_geom_angle
_geom_angle_publ_flag
C18 O1 H1A 109.5 ?
C18 C1 C2 117.22(15) y
C18 C1 C6 123.22(15) y
C2 C1 C6 119.26(14) y
O2 C2 C1 121.49(15) ?
O2 C2 C3 116.39(15) ?
C1 C2 C3 122.10(14) ?
C2 C3 C4 117.21(14) ?
C2 C3 H3A 108.0 ?
C4 C3 H3A 108.0 ?
C2 C3 H3B 108.0 ?
C4 C3 H3B 108.0 ?
H3A C3 H3B 107.2 ?
C3 C4 C5 116.14(14) ?
C3 C4 H4A 108.3 ?
C5 C4 H4A 108.3 ?
C3 C4 H4B 108.3 ?
C5 C4 H4B 108.3 ?
H4A C4 H4B 107.4 ?
C4 C5 C6 109.66(12) ?
C4 C5 C10 115.11(14) ?
C6 C5 C10 115.99(13) ?
C4 C5 H5A 104.9 ?
C6 C5 H5A 104.9 ?
C10 C5 H5A 104.9 ?
C1 C6 C7 113.20(14) ?
C1 C6 C19 106.37(12) ?
C7 C6 C19 106.66(14) ?
C1 C6 C5 111.60(13) ?
C7 C6 C5 109.26(12) ?
C19 C6 C5 109.55(14) ?
C8 C7 C6 113.62(14) ?
C8 C7 H7A 108.8 ?
C6 C7 H7A 108.8 ?
C8 C7 H7B 108.8 ?
C6 C7 H7B 108.8 ?
H7A C7 H7B 107.7 ?
C7 C8 C9 109.62(14) ?
C7 C8 H8A 109.7 ?
C9 C8 H8A 109.7 ?
C7 C8 H8B 109.7 ?
C9 C8 H8B 109.7 ?
H8A C8 H8B 108.2 ?
C8 C9 C14 112.52(13) ?
C8 C9 C10 112.03(12) ?
C14 C9 C10 112.47(13) ?
C8 C9 H9A 106.4 ?
C14 C9 H9A 106.4 ?
C10 C9 H9A 106.4 ?
C11 C10 C20 108.91(14) ?
C11 C10 C9 106.14(12) ?
C20 C10 C9 111.51(14) ?
C11 C10 C5 109.45(13) ?
C20 C10 C5 112.20(12) ?
C9 C10 C5 108.44(13) ?
C12 C11 C10 113.14(14) ?
C12 C11 H11A 108.9 ?
C10 C11 H11A 108.9 ?
C12 C11 H11B 108.9 ?
C10 C11 H11B 109.0 ?
H11A C11 H11B 107.8 ?
C11 C12 C13 114.86(14) ?
C11 C12 H12A 108.6 ?
C13 C12 H12A 108.6 ?
C11 C12 H12B 108.6 ?
C13 C12 H12B 108.6 ?
H12A C12 H12B 107.5 ?
C15 C13 C17 112.06(13) ?
C15 C13 C12 106.75(14) ?
C17 C13 C12 110.11(14) ?
C15 C13 C14 108.06(14) ?
C17 C13 C14 110.20(14) ?
C12 C13 C14 109.57(12) ?
C9 C14 C13 114.09(13) ?
C9 C14 H14A 108.7 ?
C13 C14 H14A 108.7 ?
C9 C14 H14B 108.7 ?
C13 C14 H14B 108.7 ?
H14A C14 H14B 107.6 ?
C16 C15 C13 128.7(2) ?
C16 C15 H15A 115.7 ?
C13 C15 H15A 115.7 ?
C15 C16 H16A 120.0 ?
C15 C16 H16B 120.0 ?
H16A C16 H16B 120.0 ?
C13 C17 H17A 109.5 ?
C13 C17 H17B 109.5 ?
H17A C17 H17B 109.5 ?
C13 C17 H17C 109.5 ?
H17A C17 H17C 109.5 ?
H17B C17 H17C 109.5 ?
O1 C18 C1 124.00(16) y
O1 C18 H18A 118.0 y
C1 C18 H18A 118.0 y
C6 C19 H19A 109.5 ?
C6 C19 H19B 109.5 ?
H19A C19 H19B 109.5 ?
C6 C19 H19C 109.5 ?
H19A C19 H19C 109.5 ?
H19B C19 H19C 109.5 ?
C10 C20 H20A 109.5 ?
C10 C20 H20B 109.5 ?
H20A C20 H20B 109.5 ?
C10 C20 H20C 109.5 ?
H20A C20 H20C 109.5 ?
H20B C20 H20C 109.5 ?

loop_
_geom_bond_atom_site_label_1
_geom_bond_atom_site_label_2
_geom_bond_distance
_geom_bond_publ_flag
O1 C18 1.311(2) y
O1 H1A 0.8200 ?
O2 C2 1.2790(19) y
C1 C18 1.382(2) y
C1 C2 1.423(2) ?
C1 C6 1.528(2) ?
C2 C3 1.499(2) ?
C3 C4 1.536(3) ?
C3 H3A 0.9700 ?
C3 H3B 0.9700 ?
C4 C5 1.546(2) ?
C4 H4A 0.9700 ?
C4 H4B 0.9700 ?
C5 C6 1.560(2) ?
C5 C10 1.561(2) ?
C5 H5A 0.9800 ?
C6 C7 1.540(2) ?
C6 C19 1.543(2) ?
C7 C8 1.523(2) ?
C7 H7A 0.9700 ?
C7 H7B 0.9700 ?
C8 C9 1.530(2) ?
C8 H8A 0.9700 ?
C8 H8B 0.9700 ?
C9 C14 1.530(2) ?
C9 C10 1.551(2) ?
C9 H9A 0.9800 ?
C10 C11 1.542(2) ?
C10 C20 1.543(2) ?
C11 C12 1.529(2) ?
C11 H11A 0.9700 ?
C11 H11B 0.9700 ?
C12 C13 1.548(2) ?
C12 H12A 0.9700 ?
C12 H12B 0.9700 ?
C13 C15 1.516(2) ?
C13 C17 1.534(2) ?
C13 C14 1.552(2) ?
C14 H14A 0.9700 ?
C14 H14B 0.9700 ?
C15 C16 1.311(3) y
C15 H15A 0.9300 ?
C16 H16A 0.9300 ?
C16 H16B 0.9300 ?
C17 H17A 0.9600 ?
C17 H17B 0.9600 ?
C17 H17C 0.9600 ?
C18 H18A 0.9300 ?
C19 H19A 0.9600 ?
C19 H19B 0.9600 ?
C19 H19C 0.9600 ?
C20 H20A 0.9600 ?
C20 H20B 0.9600 ?
C20 H20C 0.9600 ?

loop_
_geom_hbond_atom_site_label_D
_geom_hbond_atom_site_label_H
_geom_hbond_atom_site_label_A
_geom_hbond_site_symmetry_A
_geom_hbond_distance_DH
_geom_hbond_distance_HA
_geom_hbond_distance_DA
_geom_hbond_angle_DHA
_geom_hbond_publ_flag
O1 H1A O2 1_555 0.82 1.7264 2.4571(19) 147.24 y
C3 H3A O2 4_456 0.97 2.5562 3.331(2) 136.87 y

loop_
_geom_torsion_atom_site_label_1
_geom_torsion_atom_site_label_2
_geom_torsion_atom_site_label_3
_geom_torsion_atom_site_label_4
_geom_torsion
_geom_torsion_publ_flag
C18 C1 C2 O2 1.8(2) ?
C6 C1 C2 O2 -172.06(14) ?
C18 C1 C2 C3 -176.69(17) ?
C6 C1 C2 C3 9.5(2) ?
O2 C2 C3 C4 -177.97(15) ?
C1 C2 C3 C4 0.6(3) ?
C2 C3 C4 C5 19.5(2) ?
C3 C4 C5 C6 -47.1(2) ?
C3 C4 C5 C10 85.83(18) ?
C18 C1 C6 C7 24.6(2) ?
C2 C1 C6 C7 -161.90(14) ?
C18 C1 C6 C19 -92.17(19) ?
C2 C1 C6 C19 81.29(19) ?
C18 C1 C6 C5 148.40(16) ?
C2 C1 C6 C5 -38.1(2) ?
C4 C5 C6 C1 55.43(18) ?
C10 C5 C6 C1 -77.07(17) ?
C4 C5 C6 C7 -178.61(14) ?
C10 C5 C6 C7 48.90(18) ?
C4 C5 C6 C19 -62.11(17) ?
C10 C5 C6 C19 165.40(13) ?
C1 C6 C7 C8 73.02(17) ?
C19 C6 C7 C8 -170.34(14) ?
C5 C6 C7 C8 -52.01(18) ?
C6 C7 C8 C9 58.85(18) ?
C7 C8 C9 C14 171.61(14) ?
C7 C8 C9 C10 -60.50(18) ?
C8 C9 C10 C11 173.08(14) ?
C14 C9 C10 C11 -59.00(17) ?
C8 C9 C10 C20 -68.45(17) ?
C14 C9 C10 C20 59.47(16) ?
C8 C9 C10 C5 55.57(17) ?
C14 C9 C10 C5 -176.51(12) ?
C4 C5 C10 C11 63.89(17) ?
C6 C5 C10 C11 -166.18(13) ?
C4 C5 C10 C20 -57.13(18) ?
C6 C5 C10 C20 72.80(18) ?
C4 C5 C10 C9 179.25(13) ?
C6 C5 C10 C9 -50.81(17) ?
C20 C10 C11 C12 -62.39(17) ?
C9 C10 C11 C12 57.79(18) ?
C5 C10 C11 C12 174.62(14) ?
C10 C11 C12 C13 -54.57(19) ?
C11 C12 C13 C15 163.17(14) ?
C11 C12 C13 C17 -74.98(17) ?
C11 C12 C13 C14 46.38(19) ?
C8 C9 C14 C13 -175.48(14) ?
C10 C9 C14 C13 56.86(18) ?
C15 C13 C14 C9 -163.49(14) ?
C17 C13 C14 C9 73.76(17) ?
C12 C13 C14 C9 -47.54(19) ?
C17 C13 C15 C16 -5.6(3) ?
C12 C13 C15 C16 115.0(2) y
C14 C13 C15 C16 -127.2(2) y
C2 C1 C18 O1 -0.4(2) y
C6 C1 C18 O1 173.20(15) y

loop_
_cod_related_entry_id
_cod_related_entry_database
_cod_related_entry_code
1 ChemSpider 9812780
